data_7211407
loop_
_publ_author_name
'Lago, Ana Bel\'en'
'Carballo, Rosa'
'Fabelo, Oscar'
'Fern\'andez-Hermida, Nuria'
'Lloret, Francesc'
'V\'azquez-L\'opez, Ezequiel M.'

_publ_section_title
;
 Metallosupramolecular compounds based on Cu(ii)/oxalate/twisted NSSN
 ligands showing a new in situ S--C bond cleavage
;
_journal_issue 48
_journal_name_full CrystEngComm
_journal_page_first 10550
_journal_paper_doi 10.1039/c3ce41525b
_journal_volume 15
_journal_year 2013
_chemical_formula_sum 'C12 H8 Cu N2 O10 S2'
_chemical_formula_weight 467.86
_chemical_name_systematic
; 
 ? 
;
_space_group_IT_number 15
_symmetry_cell_setting monoclinic
_symmetry_space_group_name_Hall '-C 2yc'
_symmetry_space_group_name_H-M 'C 1 2/c 1'
_atom_sites_solution_hydrogens geom
_atom_sites_solution_primary direct
_atom_sites_solution_secondary difmap
_audit_creation_method SHELXL-97
_cell_angle_alpha 90.00
_cell_angle_beta 113.657(7)
_cell_angle_gamma 90.00
_cell_formula_units_Z 4
_cell_length_a 10.010(4)
_cell_length_b 24.790(9)
_cell_length_c 9.343(3)
_cell_measurement_reflns_used 654
_cell_measurement_temperature 293(2)
_cell_measurement_theta_max 19.40
_cell_measurement_theta_min 2.65
_cell_volume 2123.6(13)
_computing_cell_refinement 'Bruker SMART'
_computing_data_collection 'Bruker SMART'
_computing_data_reduction 'Bruker SAINT'
_computing_molecular_graphics 'Bruker SHELXTL'
_computing_publication_material 'Bruker SHELXTL'
_computing_structure_refinement 'SHELXL-97 (Sheldrick, 2008)'
_computing_structure_solution 'SHELXS-97 (Sheldrick, 2008)'
_diffrn_ambient_temperature 293(2)
_diffrn_measured_fraction_theta_full 0.996
_diffrn_measured_fraction_theta_max 0.965
_diffrn_measurement_device_type 'CCD area detector'
_diffrn_measurement_method 'phi and omega scans'
_diffrn_radiation_monochromator graphite
_diffrn_radiation_source 'fine-focus sealed tube'
_diffrn_radiation_type MoK\a
_diffrn_radiation_wavelength 0.71073
_diffrn_reflns_av_R_equivalents 0.1317
_diffrn_reflns_av_sigmaI/netI 0.2276
_diffrn_reflns_limit_h_max 11
_diffrn_reflns_limit_h_min -13
_diffrn_reflns_limit_k_max 25
_diffrn_reflns_limit_k_min -32
_diffrn_reflns_limit_l_max 12
_diffrn_reflns_limit_l_min -12
_diffrn_reflns_number 6934
_diffrn_reflns_theta_full 25.00
_diffrn_reflns_theta_max 28.36
_diffrn_reflns_theta_min 2.37
_exptl_absorpt_coefficient_mu 1.272
_exptl_absorpt_correction_T_max 0.776
_exptl_absorpt_correction_T_min 0.680
_exptl_absorpt_correction_type multi-scan
_exptl_crystal_colour blue
_exptl_crystal_density_diffrn 1.463
_exptl_crystal_density_method 'not measured'
_exptl_crystal_description prism
_exptl_crystal_F_000 940
_exptl_crystal_size_max 0.25
_exptl_crystal_size_mid 0.20
_exptl_crystal_size_min 0.13
_refine_diff_density_max 0.652
_refine_diff_density_min -0.781
_refine_diff_density_rms 0.136
_refine_ls_extinction_method none
_refine_ls_goodness_of_fit_ref 0.985
_refine_ls_hydrogen_treatment mixed
_refine_ls_matrix_type full
_refine_ls_number_parameters 123
_refine_ls_number_reflns 2574
_refine_ls_number_restraints 0
_refine_ls_restrained_S_all 0.985
_refine_ls_R_factor_all 0.2339
_refine_ls_R_factor_gt 0.0768
_refine_ls_shift/su_max 0.002
_refine_ls_shift/su_mean 0.000
_refine_ls_structure_factor_coef Fsqd
_refine_ls_weighting_details 'calc w=1/[\s^2^(Fo^2^)+(0.1253P)^2^+0.0000P] where P=(Fo^2^+2Fc^2^)/3'
_refine_ls_weighting_scheme calc
_refine_ls_wR_factor_gt 0.1930
_refine_ls_wR_factor_ref 0.2848
_reflns_number_gt 974
_reflns_number_total 2574
_reflns_threshold_expression >2sigma(I)
_cod_data_source_file c3ce41525b.txt
_cod_data_source_block compound4
_cod_depositor_comments
;
The following automatic conversions were performed:

'_symmetry_cell_setting' value 'Monoclinic' changed to 'monoclinic'
according to /home/saulius/struct/CIF-dictionaries/cif_core.dic
dictionary named 'cif_core.dic' version 2.4.2 from 2011-04-26.

Automatic conversion script
Id: cif_fix_values 1891 2012-01-12 08:04:46Z andrius 
;
_cod_original_cell_volume 2123.5(13)
_cod_original_sg_symbol_H-M C2/c
_cod_database_code 7211407

loop_
_symmetry_equiv_pos_as_xyz
'x, y, z'
'-x, y, -z+1/2'
'x+1/2, y+1/2, z'
'-x+1/2, y+1/2, -z+1/2'
'-x, -y, -z'
'x, -y, z-1/2'
'-x+1/2, -y+1/2, -z'
'x+1/2, -y+1/2, z-1/2'

loop_
_atom_site_label
_atom_site_type_symbol
_atom_site_fract_x
_atom_site_fract_y
_atom_site_fract_z
_atom_site_U_iso_or_equiv
_atom_site_adp_type
_atom_site_occupancy
_atom_site_symmetry_multiplicity
_atom_site_calc_flag
_atom_site_refinement_flags
Cu Cu 0.0000 0.43985(5) 0.2500 0.0400(5) Uani 1 2 d S
S1 S -0.4014(3) 0.26101(9) -0.2555(3) 0.0511(7) Uani 1 1 d .
N1 N -0.1224(7) 0.3836(2) 0.0995(7) 0.0385(16) Uani 1 1 d .
O1 O -0.1162(6) 0.4963(2) 0.0991(6) 0.0441(14) Uani 1 1 d .
O2 O 0.1366(6) 0.4538(2) 0.1079(6) 0.0449(15) Uani 1 1 d .
C1 C -0.0696(9) 0.3518(3) 0.0200(9) 0.043(2) Uani 1 1 d .
H1 H 0.0286 0.3546 0.0385 0.052 Uiso 1 1 calc R
C2 C -0.1550(10) 0.3146(3) -0.0895(10) 0.050(2) Uani 1 1 d .
H2 H -0.1147 0.2931 -0.1436 0.060 Uiso 1 1 calc R
C3 C -0.3004(9) 0.3099(3) -0.1167(8) 0.0369(19) Uani 1 1 d .
C4 C -0.3555(9) 0.3425(4) -0.0374(10) 0.049(2) Uani 1 1 d .
H4 H -0.4535 0.3406 -0.0546 0.059 Uiso 1 1 calc R
C5 C -0.2633(10) 0.3786(4) 0.0696(10) 0.054(2) Uani 1 1 d .
H5 H -0.3022 0.4006 0.1238 0.065 Uiso 1 1 calc R
C6 C -0.0719(9) 0.5127(3) -0.0033(9) 0.0370(19) Uani 1 1 d .
O1W O 0.359(3) 0.2850(8) 0.117(3) 0.329(12) Uani 1 1 d .
O2W O 0.364(2) 0.3997(16) 0.063(4) 0.419(19) Uani 1 1 d .
O3W O 0.388(3) 0.4659(13) -0.169(3) 0.49(2) Uani 1 1 d .

loop_
_atom_site_aniso_label
_atom_site_aniso_U_11
_atom_site_aniso_U_22
_atom_site_aniso_U_33
_atom_site_aniso_U_23
_atom_site_aniso_U_13
_atom_site_aniso_U_12
Cu 0.0460(10) 0.0371(8) 0.0309(9) 0.000 0.0092(7) 0.000
S1 0.0520(15) 0.0459(13) 0.0403(13) -0.0078(10) 0.0028(11) 0.0027(11)
N1 0.037(4) 0.037(4) 0.036(4) 0.000(3) 0.009(3) 0.003(3)
O1 0.048(4) 0.044(3) 0.043(3) 0.007(3) 0.022(3) 0.007(3)
O2 0.047(4) 0.044(3) 0.041(3) 0.013(3) 0.016(3) 0.013(3)
C1 0.038(5) 0.042(5) 0.046(5) -0.006(4) 0.013(4) 0.005(4)
C2 0.050(6) 0.050(5) 0.045(5) -0.014(4) 0.014(5) 0.009(4)
C3 0.036(5) 0.040(5) 0.022(4) 0.002(3) -0.002(4) 0.008(4)
C4 0.035(5) 0.056(6) 0.053(6) -0.008(5) 0.013(4) 0.000(4)
C5 0.048(6) 0.059(6) 0.055(6) -0.025(5) 0.020(5) 0.001(5)
C6 0.047(5) 0.036(4) 0.028(4) -0.002(4) 0.016(4) -0.003(4)
O1W 0.48(3) 0.32(2) 0.38(2) -0.125(19) 0.38(3) -0.145(19)
O2W 0.173(17) 0.65(5) 0.45(3) -0.19(4) 0.144(19) 0.11(2)
O3W 0.40(4) 0.51(4) 0.35(3) -0.06(3) -0.05(3) 0.36(3)

loop_
_atom_type_symbol
_atom_type_description
_atom_type_scat_dispersion_real
_atom_type_scat_dispersion_imag
_atom_type_scat_source
C C 0.0033 0.0016 'International Tables Vol C Tables 4.2.6.8 and 6.1.1.4'
H H 0.0000 0.0000 'International Tables Vol C Tables 4.2.6.8 and 6.1.1.4'
N N 0.0061 0.0033 'International Tables Vol C Tables 4.2.6.8 and 6.1.1.4'
O O 0.0106 0.0060 'International Tables Vol C Tables 4.2.6.8 and 6.1.1.4'
S S 0.1246 0.1234 'International Tables Vol C Tables 4.2.6.8 and 6.1.1.4'
Cu Cu 0.3201 1.2651 'International Tables Vol C Tables 4.2.6.8 and 6.1.1.4'

loop_
_geom_angle_atom_site_label_1
_geom_angle_atom_site_label_2
_geom_angle_atom_site_label_3
_geom_angle
_geom_angle_site_symmetry_1
_geom_angle_site_symmetry_3
O1 Cu O1 91.0(3) . 2
O1 Cu N1 88.5(2) . .
O1 Cu N1 178.2(2) 2 .
O1 Cu N1 178.2(2) . 2
O1 Cu N1 88.5(2) 2 2
N1 Cu N1 92.1(4) . 2
O1 Cu O2 78.4(2) . .
O1 Cu O2 89.4(2) 2 .
N1 Cu O2 92.2(2) . .
N1 Cu O2 99.9(2) 2 .
O1 Cu O2 89.4(2) . 2
O1 Cu O2 78.4(2) 2 2
N1 Cu O2 99.9(2) . 2
N1 Cu O2 92.2(2) 2 2
O2 Cu O2 162.5(3) . 2
C3 S1 S1 104.2(3) . 2_454
C1 N1 C5 116.9(7) . .
C1 N1 Cu 122.3(6) . .
C5 N1 Cu 120.7(5) . .
C6 O1 Cu 118.3(5) . .
C6 O2 Cu 108.2(5) 5_565 .
C6 O2 O2W 113.4(9) 5_565 .
Cu O2 O2W 136.3(9) . .
N1 C1 C2 122.7(8) . .
C3 C2 C1 118.9(7) . .
C4 C3 C2 118.7(8) . .
C4 C3 S1 124.9(7) . .
C2 C3 S1 116.4(6) . .
C3 C4 C5 118.8(8) . .
N1 C5 C4 123.9(8) . .
O2 C6 O1 125.0(7) 5_565 .
O2 C6 C6 118.9(8) 5_565 5_565
O1 C6 C6 116.0(9) . 5_565
O2W O1W O1W 94.0(7) . 2_655
O2W O1W O1W 120.6(15) . 7
O1W O1W O1W 143.6(10) 2_655 7
O2W O1W S1 116.8(8) . 8_556
O1W O1W S1 108.0(7) 2_655 8_556
O1W O1W S1 68.0(5) 7 8_556
O3W O2W O2 99.3(14) . .
O3W O2W O1W 136.3(10) . .
O2 O2W O1W 111.8(12) . .
O2W O3W O3W 131.8(9) . 2_654
O2W O3W O1 70.7(11) . 5_565
O3W O3W O1 157.5(8) 2_654 5_565
O2W O3W O2 124.9(14) . 6_565
O3W O3W O2 102.0(9) 2_654 6_565
O1 O3W O2 56.1(4) 5_565 6_565

loop_
_geom_bond_atom_site_label_1
_geom_bond_atom_site_label_2
_geom_bond_distance
_geom_bond_site_symmetry_2
Cu O1 1.995(5) .
Cu O1 1.995(5) 2
Cu N1 2.010(6) .
Cu N1 2.010(6) 2
Cu O2 2.283(6) .
Cu O2 2.283(6) 2
S1 C3 1.767(8) .
S1 S1 2.018(5) 2_454
N1 C1 1.329(10) .
N1 C5 1.329(10) .
O1 C6 1.273(9) .
O2 C6 1.247(9) 5_565
O2 O2W 2.815(17) .
C1 C2 1.388(11) .
C2 C3 1.378(11) .
C3 C4 1.354(11) .
C4 C5 1.382(12) .
C6 O2 1.247(9) 5_565
C6 C6 1.549(16) 5_565
O1W O2W 2.89(4) .
O1W O1W 2.92(5) 2_655
O1W O1W 2.95(4) 7
O1W S1 3.468(15) 8_556
O2W O3W 2.80(4) .
O3W O3W 3.17(7) 2_654
O3W O1 3.18(3) 5_565
O3W O2 3.23(2) 6_565
